data_4003001
loop_
_publ_author_name
'Tian, Yuanmeng'
'Liang, Gan'
'Fan, Tao'
'Shang, Jin'
'Shang, Shanshan'
'Ma, Yunsheng'
'Matsuda, Ryotaro'
'Liu, Mingxian'
'Wang, Man'
'Li, Liangchun'
'Kitagawa, Susumu'

_publ_section_title
;
 Grafting Free Carboxylic Acid Groups onto the Pore Surface of 3D Porous
 Coordination Polymers for High Proton Conductivity
;
_journal_issue 20
_journal_name_full 'Chemistry of Materials'
_journal_page_first 8494
_journal_paper_doi 10.1021/acs.chemmater.9b02924
_journal_volume 31
_journal_year 2019
_chemical_formula_moiety 'C12 H7 Cu1 O7'
_chemical_formula_sum 'C12 H7 Cu O7'
_chemical_formula_weight 326.73
_space_group_IT_number 166
_space_group_name_Hall '-R 3 2"'
_space_group_name_H-M_alt 'R -3 m :H'
_symmetry_cell_setting trigonal
_symmetry_space_group_name_Hall '-R 3 2"'
_symmetry_space_group_name_H-M 'R -3 m :H'
_atom_sites_solution_hydrogens geom
_atom_sites_solution_primary direct
_atom_sites_solution_secondary difmap
_audit_creation_method SHELXL-97
_cell_angle_alpha 90.00
_cell_angle_beta 90.00
_cell_angle_gamma 120.00
_cell_formula_units_Z 18
_cell_length_a 18.6737(4)
_cell_length_b 18.6737(4)
_cell_length_c 38.3967(10)
_cell_measurement_reflns_used 16096
_cell_measurement_temperature 95(2)
_cell_measurement_theta_max 28.7920
_cell_measurement_theta_min 2.6810
_cell_volume 11595.4(5)
_computing_cell_refinement 'Bruker FRAMBO'
_computing_data_collection 'Bruker FRAMBO'
_computing_data_reduction 'Bruker SAINT'
_computing_molecular_graphics 'Bruker SHELXTL'
_computing_publication_material 'Bruker SHELXTL'
_computing_structure_refinement 'SHELXL-97 (Sheldrick, 1997)'
_computing_structure_solution 'SHELXS-97 (Sheldrick, 1990)'
_diffrn_ambient_temperature 95(2)
_diffrn_measured_fraction_theta_full 0.999
_diffrn_measured_fraction_theta_max 0.999
_diffrn_measurement_device_type 'XtaLAB Pro: Kappa single'
_diffrn_measurement_method 'phi and omega scans'
_diffrn_radiation_monochromator graphite
_diffrn_radiation_source 'fine-focus sealed tube'
_diffrn_radiation_type MoK\a
_diffrn_radiation_wavelength 0.71073
_diffrn_reflns_av_R_equivalents 0.0239
_diffrn_reflns_av_sigmaI/netI 0.0189
_diffrn_reflns_limit_h_max 23
_diffrn_reflns_limit_h_min -23
_diffrn_reflns_limit_k_max 22
_diffrn_reflns_limit_k_min -22
_diffrn_reflns_limit_l_max 33
_diffrn_reflns_limit_l_min -47
_diffrn_reflns_number 14389
_diffrn_reflns_theta_full 26.00
_diffrn_reflns_theta_max 26.00
_diffrn_reflns_theta_min 2.18
_exptl_absorpt_coefficient_mu 0.862
_exptl_absorpt_correction_T_max 0.7525
_exptl_absorpt_correction_T_min 0.7244
_exptl_absorpt_correction_type multi-scan
_exptl_absorpt_process_details sadabs
_exptl_crystal_colour blue
_exptl_crystal_density_diffrn 0.842
_exptl_crystal_density_method 'not measured'
_exptl_crystal_description block
_exptl_crystal_F_000 2952
_exptl_crystal_size_max 0.15
_exptl_crystal_size_mid 0.12
_exptl_crystal_size_min 0.10
_refine_diff_density_max 0.717
_refine_diff_density_min -0.590
_refine_diff_density_rms 0.108
_refine_ls_extinction_method none
_refine_ls_goodness_of_fit_ref 1.176
_refine_ls_hydrogen_treatment mixed
_refine_ls_matrix_type full
_refine_ls_number_parameters 148
_refine_ls_number_reflns 2784
_refine_ls_number_restraints 0
_refine_ls_restrained_S_all 1.176
_refine_ls_R_factor_all 0.0578
_refine_ls_R_factor_gt 0.0539
_refine_ls_shift/su_max 0.001
_refine_ls_shift/su_mean 0.000
_refine_ls_structure_factor_coef Fsqd
_refine_ls_weighting_details 'calc w=1/[\s^2^(Fo^2^)+(0.0994P)^2^+58.8682P] where P=(Fo^2^+2Fc^2^)/3'
_refine_ls_weighting_scheme calc
_refine_ls_wR_factor_gt 0.1857
_refine_ls_wR_factor_ref 0.1878
_reflns_number_gt 2505
_reflns_number_total 2784
_reflns_threshold_expression >2sigma(I)
_cod_data_source_file cm9b02924_si_002.cif
_cod_data_source_block TJU-101
_cod_depositor_comments
;
The following automatic conversions were performed:

'_symmetry_cell_setting' value 'Trigonal' changed to 'trigonal'
according to
/home/data/users/saulius/crontab/automatic-downloads/current/ACS/lib/dictionaries/cif_core.dic
dictionary named 'cif_core.dic' version 2.4.2 from 2011-04-26.

Automatic conversion script
Id: cif_fix_values 4973 2017-02-22 13:04:09Z antanas 
;
_cod_original_sg_symbol_H-M R-3m
_cod_original_formula_sum 'C12 H7 Cu1 O7'
_cod_database_code 4003001
_platon_squeeze_void_probe_radius 1.20

loop_
_symmetry_equiv_pos_as_xyz
'x, y, z'
'-y, x-y, z'
'-x+y, -x, z'
'y, x, -z'
'x-y, -y, -z'
'-x, -x+y, -z'
'x+2/3, y+1/3, z+1/3'
'-y+2/3, x-y+1/3, z+1/3'
'-x+y+2/3, -x+1/3, z+1/3'
'y+2/3, x+1/3, -z+1/3'
'x-y+2/3, -y+1/3, -z+1/3'
'-x+2/3, -x+y+1/3, -z+1/3'
'x+1/3, y+2/3, z+2/3'
'-y+1/3, x-y+2/3, z+2/3'
'-x+y+1/3, -x+2/3, z+2/3'
'y+1/3, x+2/3, -z+2/3'
'x-y+1/3, -y+2/3, -z+2/3'
'-x+1/3, -x+y+2/3, -z+2/3'
'-x, -y, -z'
'y, -x+y, -z'
'x-y, x, -z'
'-y, -x, z'
'-x+y, y, z'
'x, x-y, z'
'-x+2/3, -y+1/3, -z+1/3'
'y+2/3, -x+y+1/3, -z+1/3'
'x-y+2/3, x+1/3, -z+1/3'
'-y+2/3, -x+1/3, z+1/3'
'-x+y+2/3, y+1/3, z+1/3'
'x+2/3, x-y+1/3, z+1/3'
'-x+1/3, -y+2/3, -z+2/3'
'y+1/3, -x+y+2/3, -z+2/3'
'x-y+1/3, x+2/3, -z+2/3'
'-y+1/3, -x+2/3, z+2/3'
'-x+y+1/3, y+2/3, z+2/3'
'x+1/3, x-y+2/3, z+2/3'

loop_
_atom_site_label
_atom_site_type_symbol
_atom_site_fract_x
_atom_site_fract_y
_atom_site_fract_z
_atom_site_U_iso_or_equiv
_atom_site_adp_type
_atom_site_occupancy
_atom_site_symmetry_multiplicity
_atom_site_calc_flag
_atom_site_refinement_flags
_atom_site_disorder_assembly
_atom_site_disorder_group
Cu1 Cu -0.143506(15) 0.71299(3) 0.138208(12) 0.0257(2) Uani 1 2 d S . .
O1 O -0.03838(16) 0.77741(15) 0.16248(6) 0.0400(6) Uani 1 1 d . . .
O2 O -0.25587(16) 0.63489(16) 0.12292(6) 0.0435(6) Uani 1 1 d . . .
O3 O -0.10859(15) 0.7828(3) 0.09013(11) 0.0692(14) Uani 1 2 d S . .
H3A H -0.1492 0.7625 0.0761 0.104 Uiso 0.50 1 d PR . .
H3B H -0.0950 0.8332 0.0944 0.104 Uiso 0.50 1 d PR . .
O4 O 0.0797(11) 0.9624(11) 0.3065(4) 0.107(7) Uani 0.25 1 d P A -1
H4 H 0.0455 0.9135 0.3098 0.160 Uiso 0.25 1 calc PR A -1
O5 O 0.2168(14) 1.0465(13) 0.3159(5) 0.112(7) Uani 0.25 1 d P A -1
O6 O 0.1252(16) 0.9505(15) 0.4026(6) 0.147(10) Uani 0.25 1 d P B -1
H6 H 0.0846 0.9044 0.4002 0.220 Uiso 0.25 1 calc PR B -1
O7 O 0.2521(16) 1.0188(15) 0.3920(6) 0.135(9) Uani 0.25 1 d P B -1
C1 C -0.0273(2) 0.7596(2) 0.19293(9) 0.0359(7) Uani 1 1 d . . .
C2 C 0.10979(18) 0.89021(18) 0.19321(13) 0.0386(11) Uani 1 2 d S . .
H2 H 0.0999 0.9001 0.1705 0.046 Uiso 1 2 calc SR . .
C3 C 0.0527(2) 0.8184(2) 0.21011(10) 0.0424(9) Uani 1 1 d . . .
C4 C 0.0681(3) 0.8039(3) 0.24413(10) 0.0531(11) Uani 1 1 d . . .
H4A H 0.0303 0.7554 0.2554 0.064 Uiso 1 1 calc R . .
C5 C 0.1392(3) 0.8608(3) 0.26142(17) 0.062(2) Uani 1 2 d S . .
C6 C 0.1541(3) 0.8459(3) 0.29824(18) 0.071(2) Uani 1 2 d S . .
C7 C 0.1662(7) 0.9038(7) 0.3237(3) 0.080(4) Uani 0.50 1 d P . .
H7 H 0.1697 0.9549 0.3168 0.096 Uiso 0.25 1 d PR C -2
C8 C 0.1768(8) 0.8920(8) 0.3588(3) 0.086(4) Uani 0.50 1 d P . .
H8 H 0.1795 0.9303 0.3761 0.103 Uiso 0.25 1 d PR D -2
C9 C 0.1538(17) 0.9757(16) 0.3149(6) 0.090(8) Uani 0.25 1 d P A -1
C10 C 0.1860(19) 0.9553(18) 0.3846(7) 0.094(9) Uani 0.25 1 d P B -1

loop_
_atom_site_aniso_label
_atom_site_aniso_U_11
_atom_site_aniso_U_22
_atom_site_aniso_U_33
_atom_site_aniso_U_23
_atom_site_aniso_U_13
_atom_site_aniso_U_12
Cu1 0.0336(3) 0.0174(3) 0.0207(3) 0.00307(17) 0.00153(9) 0.00871(16)
O1 0.0375(13) 0.0342(13) 0.0336(12) 0.0040(10) -0.0041(10) 0.0069(11)
O2 0.0429(14) 0.0325(13) 0.0351(12) 0.0056(10) -0.0078(11) 0.0039(11)
O3 0.096(3) 0.060(3) 0.040(2) 0.025(2) 0.0125(10) 0.0298(14)
O4 0.089(13) 0.089(13) 0.092(10) 0.008(9) -0.017(9) 0.006(12)
O5 0.108(14) 0.088(13) 0.096(13) 0.006(11) -0.014(12) 0.016(12)
O6 0.125(19) 0.121(18) 0.122(18) -0.002(15) -0.010(16) 0.007(15)
O7 0.126(18) 0.106(16) 0.111(16) -0.001(13) -0.016(14) 0.012(15)
C1 0.0384(19) 0.0263(16) 0.0345(17) 0.0005(13) -0.0027(14) 0.0099(15)
C2 0.0366(18) 0.0366(18) 0.033(2) 0.0033(11) -0.0033(11) 0.011(2)
C3 0.040(2) 0.0368(19) 0.0365(18) 0.0041(14) -0.0057(15) 0.0089(16)
C4 0.048(2) 0.043(2) 0.042(2) 0.0114(17) -0.0078(18) 0.0030(19)
C5 0.054(2) 0.054(2) 0.046(3) 0.0128(17) -0.0128(17) 0.003(3)
C6 0.060(3) 0.060(3) 0.050(4) 0.018(2) -0.018(2) -0.003(3)
C7 0.079(7) 0.064(7) 0.059(6) 0.016(5) -0.022(5) 0.007(5)
C8 0.083(7) 0.068(7) 0.060(6) 0.014(5) -0.022(6) 0.003(6)
C9 0.081(17) 0.075(16) 0.068(13) 0.012(12) -0.017(12) 0.005(14)
C10 0.085(17) 0.078(16) 0.069(15) 0.012(13) -0.018(13) 0.004(14)

loop_
_atom_type_symbol
_atom_type_description
_atom_type_scat_dispersion_real
_atom_type_scat_dispersion_imag
_atom_type_scat_source
C C 0.0033 0.0016 'International Tables Vol C Tables 4.2.6.8 and 6.1.1.4'
H H 0.0000 0.0000 'International Tables Vol C Tables 4.2.6.8 and 6.1.1.4'
O O 0.0106 0.0060 'International Tables Vol C Tables 4.2.6.8 and 6.1.1.4'
Cu Cu 0.3201 1.2651 'International Tables Vol C Tables 4.2.6.8 and 6.1.1.4'

loop_
_geom_angle_atom_site_label_1
_geom_angle_atom_site_label_2
_geom_angle_atom_site_label_3
_geom_angle
_geom_angle_site_symmetry_1
_geom_angle_site_symmetry_3
O1 Cu1 O1 88.49(16) 23_455 .
O1 Cu1 O2 89.98(13) 23_455 .
O1 Cu1 O2 167.94(10) . .
O1 Cu1 O2 167.94(10) 23_455 23_455
O1 Cu1 O2 89.98(12) . 23_455
O2 Cu1 O2 89.02(18) . 23_455
O1 Cu1 O3 97.40(12) 23_455 .
O1 Cu1 O3 97.40(12) . .
O2 Cu1 O3 94.65(12) . .
O2 Cu1 O3 94.65(12) 23_455 .
O1 Cu1 Cu1 84.71(7) 23_455 25_465
O1 Cu1 Cu1 84.72(7) . 25_465
O2 Cu1 Cu1 83.23(7) . 25_465
O2 Cu1 Cu1 83.24(7) 23_455 25_465
O3 Cu1 Cu1 177.03(14) . 25_465
C1 O1 Cu1 121.8(2) . .
C1 O2 Cu1 123.7(2) 25_465 .
Cu1 O3 H3A 109.9 . .
Cu1 O3 H3B 109.4 . .
H3A O3 H3B 108.7 . .
C9 O4 H4 109.5 . .
C10 O6 H6 109.5 . .
O2 C1 O1 126.3(3) 25_465 .
O2 C1 C3 116.8(3) 25_465 .
O1 C1 C3 116.8(3) . .
C3 C2 C3 120.2(5) 22_665 .
C3 C2 H2 119.9 22_665 .
C3 C2 H2 119.9 . .
C2 C3 C4 119.5(4) . .
C2 C3 C1 120.4(3) . .
C4 C3 C1 119.9(3) . .
C5 C4 C3 120.8(4) . .
C5 C4 H4A 119.6 . .
C3 C4 H4A 119.6 . .
C4 C5 C4 119.1(5) . 22_665
C4 C5 C6 120.4(3) . .
C4 C5 C6 120.4(3) 22_665 .
C7 C6 C7 56.1(10) 22_665 .
C7 C6 C8 118.7(8) 22_665 16_455
C7 C6 C8 92.9(8) . 16_455
C7 C6 C8 92.9(8) 22_665 31_565
C7 C6 C8 118.7(8) . 31_565
C8 C6 C8 54.4(11) 16_455 31_565
C7 C6 C5 119.7(8) 22_665 .
C7 C6 C5 119.7(8) . .
C8 C6 C5 121.5(8) 16_455 .
C8 C6 C5 121.5(8) 31_565 .
C7 C7 C6 62.0(5) 22_665 .
C7 C7 C8 89.5(7) 22_665 .
C6 C7 C8 122.5(12) . .
C7 C7 C9 111.6(11) 22_665 .
C6 C7 C9 119.6(12) . .
C8 C7 C9 117.1(15) . .
C7 C7 C8 47.1(5) 22_665 22_665
C6 C7 C8 94.4(8) . 22_665
C8 C7 C8 42.5(9) . 22_665
C9 C7 C8 125.6(15) . 22_665
C7 C7 C8 89.7(5) 22_665 16_455
C6 C7 C8 43.8(6) . 16_455
C8 C7 C8 92.4(10) . 16_455
C9 C7 C8 142.7(14) . 16_455
C8 C7 C8 91.5(8) 22_665 16_455
C7 C7 H7 122.0 22_665 .
C6 C7 H7 118.8 . .
C8 C7 H7 118.7 . .
C9 C7 H7 11.4 . .
C8 C7 H7 135.2 22_665 .
C8 C7 H7 133.2 16_455 .
C8 C8 C7 90.5(7) 22_665 .
C8 C8 C6 62.8(5) 22_665 31_565
C7 C8 C6 118.7(12) . 31_565
C8 C8 C10 117.1(13) 22_665 .
C7 C8 C10 119.2(15) . .
C6 C8 C10 122.1(13) 31_565 .
C8 C8 C7 47.1(5) 22_665 22_665
C7 C8 C7 43.4(8) . 22_665
C6 C8 C7 92.1(8) 31_565 22_665
C10 C8 C7 132.1(16) . 22_665
C8 C8 C7 90.3(5) 22_665 16_455
C7 C8 C7 87.6(10) . 16_455
C6 C8 C7 43.3(6) 31_565 16_455
C10 C8 C7 139.4(15) . 16_455
C7 C8 C7 88.5(8) 22_665 16_455
C8 C8 H8 113.5 22_665 .
C7 C8 H8 120.6 . .
C6 C8 H8 120.6 31_565 .
C10 C8 H8 3.6 . .
C7 C8 H8 130.4 22_665 .
C7 C8 H8 141.1 16_455 .
O5 C9 O4 123(3) . .
O5 C9 C7 117(3) . .
O4 C9 C7 120(2) . .
O5 C9 H7 99.9 . .
O4 C9 H7 136.0 . .
C7 C9 H7 18.4 . .
O7 C10 O6 111(3) . .
O7 C10 C8 125(3) . .
O6 C10 C8 124(2) . .
O7 C10 H8 131.3 . .
O6 C10 H8 117.3 . .
C8 C10 H8 6.5 . .

loop_
_geom_bond_atom_site_label_1
_geom_bond_atom_site_label_2
_geom_bond_distance
_geom_bond_site_symmetry_2
Cu1 O1 1.951(2) 23_455
Cu1 O1 1.951(3) .
Cu1 O2 1.953(3) .
Cu1 O2 1.953(3) 23_455
Cu1 O3 2.164(4) .
Cu1 Cu1 2.6497(9) 25_465
O1 C1 1.260(4) .
O2 C1 1.250(4) 25_465
O3 H3A 0.8499 .
O3 H3B 0.8584 .
O4 C9 1.32(3) .
O4 H4 0.8200 .
O5 C9 1.26(3) .
O6 C10 1.29(4) .
O6 H6 0.8200 .
O7 C10 1.24(3) .
C1 O2 1.250(4) 25_465
C1 C3 1.495(5) .
C2 C3 1.387(4) 22_665
C2 C3 1.387(4) .
C2 H2 0.9300 .
C3 C4 1.393(5) .
C4 C5 1.386(5) .
C4 H4A 0.9300 .
C5 C4 1.386(5) 22_665
C5 C6 1.493(9) .
C6 C7 1.390(15) 22_665
C6 C7 1.390(15) .
C6 C8 1.404(15) 16_455
C6 C8 1.404(15) 31_565
C7 C7 1.31(2) 22_665
C7 C8 1.393(14) .
C7 C9 1.51(3) .
C7 C8 1.902(15) 22_665
C7 C8 2.03(2) 16_455
C7 H7 0.9601 .
C8 C8 1.28(2) 22_665
C8 C6 1.404(15) 31_565
C8 C10 1.49(3) .
C8 C7 1.902(15) 22_665
C8 C7 2.03(2) 16_455
C8 H8 0.9599 .
C9 H7 0.6003 .
C10 H8 0.5325 .

loop_
_platon_squeeze_void_nr
_platon_squeeze_void_average_x
_platon_squeeze_void_average_y
_platon_squeeze_void_average_z
_platon_squeeze_void_volume
_platon_squeeze_void_count_electrons
_platon_squeeze_void_content
1 -0.076 -0.051 0.000 5832 1185 ' '
